data_1537918
loop_
_publ_author_name
'Bruesch, P.'
'Schuler, C.'

_publ_section_title
;
 Raman and infrared spectra of crystals with alpha-Na Fe O2 structure
;
_journal_name_full 'Journal of Physics and Chemistry of Solids'
_journal_page_first 1025
_journal_page_last 1038
_journal_volume 32
_journal_year 1971
_chemical_formula_sum 'Na S2 Yb'
_chemical_name_systematic 'Na Yb S2'
_space_group_IT_number 166
_symmetry_space_group_name_Hall '-R 3 2"'
_symmetry_space_group_name_H-M 'R -3 m :H'
_cell_angle_alpha 90
_cell_angle_beta 90
_cell_angle_gamma 120
_cell_formula_units_Z 3
_cell_length_a 3.91
_cell_length_b 3.91
_cell_length_c 20
_cell_volume 264.798
_citation_journal_id_ASTM JPCSAW
_cod_data_source_file Bruesch_JPCSAW_1971_810.cif
_cod_data_source_block Na1S2Yb1
_cod_original_cell_volume 264.7977
_cod_original_formula_sum 'Na1 S2 Yb1'
_cod_database_code 1537918

loop_
_symmetry_equiv_pos_as_xyz
x,y,z
-y,x-y,z
-x+y,-x,z
y,x,-z
-x,-x+y,-z
x-y,-y,-z
-x,-y,-z
y,-x+y,-z
x-y,x,-z
-y,-x,z
x,x-y,z
-x+y,y,z
x+2/3,y+1/3,z+1/3
-y+2/3,x-y+1/3,z+1/3
-x+y+2/3,-x+1/3,z+1/3
y+2/3,x+1/3,-z+1/3
-x+2/3,-x+y+1/3,-z+1/3
x-y+2/3,-y+1/3,-z+1/3
-x+2/3,-y+1/3,-z+1/3
y+2/3,-x+y+1/3,-z+1/3
x-y+2/3,x+1/3,-z+1/3
-y+2/3,-x+1/3,z+1/3
x+2/3,x-y+1/3,z+1/3
-x+y+2/3,y+1/3,z+1/3
x+1/3,y+2/3,z+2/3
-y+1/3,x-y+2/3,z+2/3
-x+y+1/3,-x+2/3,z+2/3
y+1/3,x+2/3,-z+2/3
-x+1/3,-x+y+2/3,-z+2/3
x-y+1/3,-y+2/3,-z+2/3
-x+1/3,-y+2/3,-z+2/3
y+1/3,-x+y+2/3,-z+2/3
x-y+1/3,x+2/3,-z+2/3
-y+1/3,-x+2/3,z+2/3
x+1/3,x-y+2/3,z+2/3
-x+y+1/3,y+2/3,z+2/3

loop_
_atom_site_label
_atom_site_type_symbol
_atom_site_fract_x
_atom_site_fract_y
_atom_site_fract_z
_atom_site_occupancy
_atom_site_U_iso_or_equiv
S1 S 0 0 0.26 1 0.0
Yb1 Yb 0 0 0 1 0.0
Na1 Na 0 0 0.5 1 0.0
